data_7005298
loop_
_publ_author_name
'Coles, Simon J.'
'Davies, David B.'
'Eaton, Robert J.'
'Hursthouse, Michael B.'
'Kili\,c, Adem'
'Shaw, Robert A.'
'Uslu, Aylin'

_publ_section_title
;
 Stereogenic properties of spiranes combined with four equivalent
 conventional centres of chirality.
;
_journal_issue 20
_journal_name_full 'Dalton transactions (Cambridge, England : 2003)'
_journal_page_first 2040
_journal_page_last 2047
_journal_paper_doi 10.1039/b700464h
_journal_year 2007
_chemical_formula_sum 'C13 H32 Cl4 N10 O4 P6'
_chemical_formula_weight 720.11
_chemical_name_systematic
;
?
;
_space_group_IT_number 2
_symmetry_cell_setting triclinic
_symmetry_space_group_name_Hall '-P 1'
_symmetry_space_group_name_H-M 'P -1'
_atom_sites_solution_hydrogens geom
_atom_sites_solution_primary direct
_atom_sites_solution_secondary difmap
_audit_creation_method SHELXL-97
_cell_angle_alpha 93.704(2)
_cell_angle_beta 99.887(2)
_cell_angle_gamma 111.292(2)
_cell_formula_units_Z 2
_cell_length_a 9.0203(8)
_cell_length_b 9.6900(9)
_cell_length_c 19.3728(17)
_cell_measurement_reflns_used 4404
_cell_measurement_temperature 120(2)
_cell_measurement_theta_max 28.42
_cell_measurement_theta_min 2.21
_cell_volume 1539.4(2)
_computing_cell_refinement 'Bruker SAINT'
_computing_data_collection 'Bruker SMART'
_computing_data_reduction 'Bruker SAINT'
_computing_structure_refinement 'SHELXL-97 (Sheldrick, 1997)'
_computing_structure_solution 'SHELXS-97 (Sheldrick, 1997)'
_diffrn_ambient_temperature 120(2)
_diffrn_measured_fraction_theta_full 0.974
_diffrn_measured_fraction_theta_max 0.965
_diffrn_measurement_device_type 'Bruker SMART 1K CCD diffractometer'
_diffrn_measurement_method 'thin-slice \w scans'
_diffrn_radiation_monochromator 'silicon 111'
_diffrn_radiation_source 'Daresbury SRS station 9.8'
_diffrn_radiation_type synchrotron
_diffrn_radiation_wavelength 0.68950
_diffrn_reflns_av_R_equivalents 0.0264
_diffrn_reflns_av_sigmaI/netI 0.0507
_diffrn_reflns_limit_h_max 12
_diffrn_reflns_limit_h_min -9
_diffrn_reflns_limit_k_max 12
_diffrn_reflns_limit_k_min -12
_diffrn_reflns_limit_l_max 25
_diffrn_reflns_limit_l_min -25
_diffrn_reflns_number 13034
_diffrn_reflns_theta_full 26.00
_diffrn_reflns_theta_max 27.37
_diffrn_reflns_theta_min 2.09
_diffrn_standards_decay_% 15
_diffrn_standards_number 0
_exptl_absorpt_coefficient_mu 0.736
_exptl_absorpt_correction_T_max 0.9711
_exptl_absorpt_correction_T_min 0.9434
_exptl_absorpt_correction_type multi-scan
_exptl_absorpt_process_details 'SADABS (Sheldrick, 1997)'
_exptl_crystal_colour colourless
_exptl_crystal_density_diffrn 1.554
_exptl_crystal_density_method 'not measured'
_exptl_crystal_description block
_exptl_crystal_F_000 740
_exptl_crystal_size_max 0.08
_exptl_crystal_size_mid 0.04
_exptl_crystal_size_min 0.04
_refine_diff_density_max 0.802
_refine_diff_density_min -0.609
_refine_diff_density_rms 0.083
_refine_ls_extinction_method none
_refine_ls_goodness_of_fit_ref 1.052
_refine_ls_hydrogen_treatment constr
_refine_ls_matrix_type full
_refine_ls_number_parameters 406
_refine_ls_number_reflns 7354
_refine_ls_number_restraints 204
_refine_ls_restrained_S_all 1.069
_refine_ls_R_factor_all 0.0879
_refine_ls_R_factor_gt 0.0536
_refine_ls_shift/su_max 0.031
_refine_ls_shift/su_mean 0.004
_refine_ls_structure_factor_coef Fsqd
_refine_ls_weighting_details 'calc w=1/[\s^2^(Fo^2^)+(0.0605P)^2^+1.4697P] where P=(Fo^2^+2Fc^2^)/3'
_refine_ls_weighting_scheme calc
_refine_ls_wR_factor_gt 0.1261
_refine_ls_wR_factor_ref 0.1415
_reflns_number_gt 5002
_reflns_number_total 7354
_reflns_threshold_expression >2sigma(I)
_cod_data_source_file b700464h.txt
_cod_data_source_block 2b
_cod_depositor_comments
;
The following automatic conversions were performed:
'_symmetry_cell_setting' value 'Triclinic' changed to 'triclinic'
according to '/home/saulius/struct/CIF-dictionaries/cif_core.dic'
dictionary named 'cif_core.dic' version 2.4.1 from 2010-06-29.

Automatic conversion script
Id: cif_fix_enum 1527 2010-12-29 10:47:43Z saulius 
;
_cod_original_sg_symbol_H-M P-1
_cod_database_code 7005298

loop_
_symmetry_equiv_pos_as_xyz
'x, y, z'
'-x, -y, -z'

loop_
_atom_site_label
_atom_site_type_symbol
_atom_site_fract_x
_atom_site_fract_y
_atom_site_fract_z
_atom_site_U_iso_or_equiv
_atom_site_adp_type
_atom_site_occupancy
_atom_site_symmetry_multiplicity
_atom_site_calc_flag
_atom_site_refinement_flags
_atom_site_disorder_assembly
_atom_site_disorder_group
P1 P 0.22646(10) 0.23013(9) 0.52560(4) 0.02558(18) Uani 1 1 d . . .
N1 N 0.3155(4) 0.1969(3) 0.59591(15) 0.0327(6) Uani 1 1 d . . .
P2 P 0.27337(11) 0.23260(10) 0.66929(4) 0.02719(19) Uani 1 1 d . . .
N2 N 0.1222(4) 0.2773(3) 0.67018(14) 0.0325(6) Uani 1 1 d . . .
P3 P 0.03451(11) 0.31647(10) 0.60035(4) 0.02757(19) Uani 1 1 d . . .
N3 N 0.0752(3) 0.2752(3) 0.52803(14) 0.0307(6) Uani 1 1 d . . .
P4 P 0.26239(13) 0.09298(11) 0.23158(5) 0.0371(2) Uani 1 1 d . . .
N4 N 0.3957(5) 0.2167(4) 0.20220(18) 0.0540(10) Uani 1 1 d . A .
P5 P 0.4581(2) 0.18150(15) 0.13455(6) 0.0621(4) Uani 1 1 d DU . .
N5 N 0.3865(6) 0.0161(5) 0.0965(2) 0.0747(13) Uani 1 1 d . A .
P6 P 0.23024(18) -0.10273(15) 0.11653(6) 0.0600(3) Uani 1 1 d DU . .
N6 N 0.1768(4) -0.0661(4) 0.18719(17) 0.0495(9) Uani 1 1 d . A .
O1 O 0.1741(3) 0.0904(2) 0.46746(12) 0.0299(5) Uani 1 1 d . . .
O2 O 0.3581(3) 0.3558(2) 0.49526(11) 0.0284(5) Uani 1 1 d . . .
O3 O 0.1254(3) 0.1499(3) 0.24505(12) 0.0417(6) Uani 1 1 d . . .
O4 O 0.3394(3) 0.0744(3) 0.30817(12) 0.0347(5) Uani 1 1 d . . .
C1 C 0.1147(4) 0.1120(4) 0.39615(17) 0.0300(7) Uani 1 1 d . . .
H1A H 0.0156 0.1344 0.3948 0.036 Uiso 1 1 calc R . .
H1B H 0.0850 0.0187 0.3636 0.036 Uiso 1 1 calc R . .
C2 C 0.3013(4) 0.3827(4) 0.42454(16) 0.0289(7) Uani 1 1 d . . .
H2A H 0.3906 0.4627 0.4101 0.035 Uiso 1 1 calc R . .
H2B H 0.2105 0.4171 0.4247 0.035 Uiso 1 1 calc R . .
C3 C 0.1689(5) 0.2736(4) 0.30065(17) 0.0335(8) Uani 1 1 d . . .
H3A H 0.0705 0.2932 0.3054 0.040 Uiso 1 1 calc R . .
H3B H 0.2477 0.3646 0.2878 0.040 Uiso 1 1 calc R . .
C4 C 0.3898(4) 0.2011(4) 0.36340(17) 0.0319(7) Uani 1 1 d . . .
H4A H 0.4752 0.2882 0.3511 0.038 Uiso 1 1 calc R . .
H4B H 0.4359 0.1759 0.4087 0.038 Uiso 1 1 calc R . .
C5 C 0.2436(4) 0.2404(3) 0.37143(16) 0.0259(6) Uani 1 1 d . . .
Cl1 Cl 0.47286(12) 0.41056(11) 0.72545(5) 0.0465(2) Uani 1 1 d . . .
Cl2 Cl 0.10327(12) 0.54687(10) 0.61484(5) 0.0426(2) Uani 1 1 d . . .
N7 N 0.2608(3) 0.0949(3) 0.71521(15) 0.0323(6) Uani 1 1 d . . .
C6 C 0.3735(5) 0.0199(5) 0.7104(2) 0.0435(9) Uani 1 1 d . . .
H6A H 0.3880 0.0107 0.6616 0.065 Uiso 1 1 calc R . .
H6B H 0.3293 -0.0799 0.7245 0.065 Uiso 1 1 calc R . .
H6C H 0.4787 0.0785 0.7418 0.065 Uiso 1 1 calc R . .
C7 C 0.2311(5) 0.1150(5) 0.7869(2) 0.0448(9) Uani 1 1 d . . .
H7A H 0.1554 0.1665 0.7864 0.067 Uiso 1 1 calc R . .
H7B H 0.3342 0.1749 0.8196 0.067 Uiso 1 1 calc R . .
H7C H 0.1840 0.0171 0.8024 0.067 Uiso 1 1 calc R . .
N8 N -0.1614(3) 0.2493(3) 0.59533(16) 0.0333(6) Uani 1 1 d . . .
C8 C -0.2213(5) 0.2790(5) 0.6574(2) 0.0427(9) Uani 1 1 d . . .
H8A H -0.1385 0.2928 0.7001 0.064 Uiso 1 1 calc R . .
H8B H -0.3209 0.1944 0.6592 0.064 Uiso 1 1 calc R . .
H8C H -0.2447 0.3699 0.6548 0.064 Uiso 1 1 calc R . .
C9 C -0.2730(5) 0.2257(5) 0.5279(2) 0.0442(9) Uani 1 1 d . . .
H9A H -0.2226 0.2063 0.4894 0.066 Uiso 1 1 calc R . .
H9B H -0.2981 0.3151 0.5222 0.066 Uiso 1 1 calc R . .
H9C H -0.3737 0.1397 0.5268 0.066 Uiso 1 1 calc R . .
Cl3 Cl 0.4433(6) 0.3336(4) 0.07027(19) 0.0667(10) Uani 0.50 1 d PDU A 1
Cl4 Cl 0.2826(6) -0.2803(4) 0.1229(3) 0.0518(10) Uani 0.50 1 d PDU A 1
N9 N 0.6626(18) 0.249(2) 0.1445(9) 0.092(5) Uani 0.50 1 d PDU A 1
C10 C 0.7654(13) 0.3864(11) 0.1973(5) 0.064(2) Uani 0.50 1 d PDU A 1
H10A H 0.6986 0.4076 0.2281 0.096 Uiso 0.50 1 calc PR A 1
H10B H 0.8088 0.4719 0.1722 0.096 Uiso 0.50 1 calc PR A 1
H10C H 0.8557 0.3686 0.2261 0.096 Uiso 0.50 1 calc PR A 1
C11 C 0.7540(15) 0.2002(12) 0.1017(5) 0.071(3) Uani 0.50 1 d PDU A 1
H11A H 0.6826 0.1060 0.0718 0.106 Uiso 0.50 1 calc PR A 1
H11B H 0.8434 0.1847 0.1324 0.106 Uiso 0.50 1 calc PR A 1
H11C H 0.7985 0.2763 0.0718 0.106 Uiso 0.50 1 calc PR A 1
N10 N 0.0740(17) -0.146(2) 0.0437(7) 0.089(6) Uani 0.50 1 d PDU A 1
C12 C -0.0786(16) -0.243(3) 0.0578(9) 0.186(11) Uani 0.50 1 d PDU A 1
H12A H -0.0830 -0.2163 0.1069 0.279 Uiso 0.50 1 calc PR A 1
H12B H -0.0887 -0.3469 0.0503 0.279 Uiso 0.50 1 calc PR A 1
H12C H -0.1683 -0.2302 0.0258 0.279 Uiso 0.50 1 calc PR A 1
C13 C 0.1068(19) -0.1548(17) -0.0264(5) 0.112(5) Uani 0.50 1 d PDU A 1
H13A H 0.2114 -0.0756 -0.0272 0.168 Uiso 0.50 1 calc PR A 1
H13B H 0.0202 -0.1419 -0.0603 0.168 Uiso 0.50 1 calc PR A 1
H13C H 0.1110 -0.2525 -0.0395 0.168 Uiso 0.50 1 calc PR A 1
Cl5 Cl 0.6896(6) 0.2465(6) 0.1627(3) 0.0725(11) Uani 0.50 1 d PDU A 2
Cl6 Cl 0.0307(8) -0.1696(7) 0.0408(3) 0.100(2) Uani 0.50 1 d PDU A 2
N11 N 0.403(2) 0.2658(13) 0.0647(7) 0.080(4) Uani 0.50 1 d PDU A 2
C14 C 0.473(3) 0.2511(19) 0.0030(7) 0.142(7) Uani 0.50 1 d PDU A 2
H14A H 0.4657 0.1481 -0.0067 0.213 Uiso 0.50 1 calc PR A 2
H14B H 0.5870 0.3198 0.0124 0.213 Uiso 0.50 1 calc PR A 2
H14C H 0.4119 0.2755 -0.0382 0.213 Uiso 0.50 1 calc PR A 2
C15 C 0.403(3) 0.4045(17) 0.0872(5) 0.147(8) Uani 0.50 1 d PDU A 2
H15A H 0.3484 0.3971 0.1271 0.221 Uiso 0.50 1 calc PR A 2
H15B H 0.3455 0.4377 0.0483 0.221 Uiso 0.50 1 calc PR A 2
H15C H 0.5156 0.4768 0.1021 0.221 Uiso 0.50 1 calc PR A 2
N12 N 0.257(2) -0.2692(18) 0.1211(12) 0.071(5) Uani 0.50 1 d PDU A 2
C16 C 0.1392(18) -0.3922(15) 0.1482(7) 0.102(4) Uani 0.50 1 d PDU A 2
H16A H 0.0775 -0.3521 0.1750 0.153 Uiso 0.50 1 calc PR A 2
H16B H 0.1976 -0.4403 0.1792 0.153 Uiso 0.50 1 calc PR A 2
H16C H 0.0643 -0.4659 0.1084 0.153 Uiso 0.50 1 calc PR A 2
C17 C 0.3498(17) -0.3151(14) 0.0769(6) 0.090(4) Uani 0.50 1 d PDU A 2
H17A H 0.4212 -0.2275 0.0597 0.136 Uiso 0.50 1 calc PR A 2
H17B H 0.2751 -0.3874 0.0366 0.136 Uiso 0.50 1 calc PR A 2
H17C H 0.4158 -0.3615 0.1046 0.136 Uiso 0.50 1 calc PR A 2

loop_
_atom_site_aniso_label
_atom_site_aniso_U_11
_atom_site_aniso_U_22
_atom_site_aniso_U_33
_atom_site_aniso_U_23
_atom_site_aniso_U_13
_atom_site_aniso_U_12
P1 0.0262(4) 0.0282(4) 0.0261(4) 0.0056(3) 0.0098(3) 0.0126(3)
N1 0.0336(16) 0.0442(17) 0.0303(14) 0.0098(12) 0.0115(12) 0.0234(14)
P2 0.0272(4) 0.0308(4) 0.0268(4) 0.0072(3) 0.0094(3) 0.0126(4)
N2 0.0388(17) 0.0408(16) 0.0294(14) 0.0089(12) 0.0163(12) 0.0235(14)
P3 0.0290(5) 0.0288(4) 0.0319(4) 0.0085(3) 0.0128(3) 0.0155(4)
N3 0.0293(15) 0.0389(16) 0.0303(14) 0.0063(12) 0.0087(12) 0.0191(13)
P4 0.0482(6) 0.0406(5) 0.0275(4) -0.0003(4) 0.0094(4) 0.0228(5)
N4 0.080(3) 0.046(2) 0.0440(19) 0.0052(16) 0.0331(19) 0.0242(19)
P5 0.1073(11) 0.0579(7) 0.0394(6) 0.0160(5) 0.0378(7) 0.0410(8)
N5 0.108(4) 0.073(3) 0.050(2) 0.001(2) 0.040(2) 0.033(3)
P6 0.0763(9) 0.0653(8) 0.0366(6) -0.0155(5) 0.0063(6) 0.0310(7)
N6 0.057(2) 0.048(2) 0.0397(18) -0.0112(15) 0.0103(16) 0.0185(18)
O1 0.0354(13) 0.0256(11) 0.0311(12) 0.0061(9) 0.0122(10) 0.0118(10)
O2 0.0294(12) 0.0278(12) 0.0240(11) 0.0033(9) 0.0071(9) 0.0057(10)
O3 0.0472(16) 0.0521(16) 0.0294(12) -0.0067(11) 0.0006(11) 0.0286(13)
O4 0.0427(15) 0.0402(14) 0.0290(12) 0.0009(10) 0.0102(10) 0.0242(12)
C1 0.0286(18) 0.0294(17) 0.0300(16) 0.0002(13) 0.0061(13) 0.0097(14)
C2 0.0323(18) 0.0295(17) 0.0258(15) 0.0052(13) 0.0099(13) 0.0109(14)
C3 0.042(2) 0.0373(19) 0.0261(16) 0.0004(14) 0.0060(14) 0.0218(16)
C4 0.0305(18) 0.0406(19) 0.0272(16) 0.0016(14) 0.0077(13) 0.0165(16)
C5 0.0267(17) 0.0262(16) 0.0265(15) 0.0011(12) 0.0065(12) 0.0121(13)
Cl1 0.0396(5) 0.0417(5) 0.0468(5) 0.0011(4) 0.0105(4) 0.0024(4)
Cl2 0.0431(5) 0.0299(4) 0.0605(6) 0.0096(4) 0.0175(4) 0.0168(4)
N7 0.0275(15) 0.0396(16) 0.0328(15) 0.0130(12) 0.0079(12) 0.0143(13)
C6 0.047(2) 0.046(2) 0.048(2) 0.0186(18) 0.0144(18) 0.0264(19)
C7 0.041(2) 0.064(3) 0.037(2) 0.0214(19) 0.0157(17) 0.024(2)
N8 0.0279(16) 0.0363(16) 0.0416(16) 0.0110(13) 0.0146(12) 0.0148(13)
C8 0.042(2) 0.045(2) 0.054(2) 0.0172(18) 0.0264(18) 0.0212(18)
C9 0.033(2) 0.047(2) 0.053(2) 0.0038(18) 0.0057(17) 0.0181(18)
Cl3 0.103(3) 0.074(3) 0.0413(14) 0.0261(17) 0.0189(14) 0.051(2)
Cl4 0.0564(18) 0.0446(15) 0.058(2) -0.0102(14) 0.0097(15) 0.0269(15)
N9 0.095(7) 0.128(11) 0.074(10) 0.045(7) 0.048(6) 0.048(7)
C10 0.080(6) 0.066(6) 0.060(6) 0.011(4) 0.029(5) 0.037(5)
C11 0.105(8) 0.079(7) 0.050(5) 0.020(5) 0.045(6) 0.046(7)
N10 0.079(7) 0.190(17) 0.047(6) 0.001(8) 0.026(5) 0.104(9)
C12 0.040(6) 0.33(3) 0.140(14) -0.091(14) 0.016(7) 0.037(11)
C13 0.187(14) 0.138(12) 0.027(4) -0.004(6) 0.001(6) 0.093(11)
Cl5 0.087(2) 0.092(3) 0.060(2) 0.0358(18) 0.0388(17) 0.043(2)
Cl6 0.140(5) 0.102(3) 0.056(2) -0.010(2) -0.018(3) 0.067(3)
N11 0.140(11) 0.075(9) 0.050(6) 0.024(6) 0.043(6) 0.058(9)
C14 0.28(2) 0.144(14) 0.062(7) 0.038(8) 0.089(11) 0.120(15)
C15 0.34(2) 0.159(13) 0.035(6) 0.027(7) 0.035(9) 0.201(17)
N12 0.095(11) 0.083(8) 0.064(8) 0.012(6) 0.010(6) 0.069(7)
C16 0.148(13) 0.078(7) 0.074(8) 0.001(6) 0.020(7) 0.039(8)
C17 0.127(11) 0.093(9) 0.070(7) -0.001(6) 0.012(7) 0.069(8)

loop_
_atom_type_symbol
_atom_type_description
_atom_type_scat_dispersion_real
_atom_type_scat_dispersion_imag
_atom_type_scat_source
C C 0.0033 0.0016 'International Tables Vol C Tables 4.2.6.8 and 6.1.1.4'
H H 0.0000 0.0000 'International Tables Vol C Tables 4.2.6.8 and 6.1.1.4'
N N 0.0061 0.0033 'International Tables Vol C Tables 4.2.6.8 and 6.1.1.4'
O O 0.0106 0.0060 'International Tables Vol C Tables 4.2.6.8 and 6.1.1.4'
P P 0.1023 0.0942 'International Tables Vol C Tables 4.2.6.8 and 6.1.1.4'
Cl Cl 0.1484 0.1585 'International Tables Vol C Tables 4.2.6.8 and 6.1.1.4'

loop_
_geom_angle_atom_site_label_1
_geom_angle_atom_site_label_2
_geom_angle_atom_site_label_3
_geom_angle
_geom_angle_site_symmetry_1
_geom_angle_site_symmetry_3
_geom_angle_publ_flag
N1 P1 O1 108.28(14) . . ?
N1 P1 N3 118.40(15) . . ?
O1 P1 N3 109.20(15) . . ?
N1 P1 O2 107.98(15) . . ?
O1 P1 O2 102.37(12) . . ?
N3 P1 O2 109.42(14) . . ?
P1 N1 P2 120.60(18) . . ?
N2 P2 N1 119.23(15) . . ?
N2 P2 N7 109.68(15) . . ?
N1 P2 N7 109.57(16) . . ?
N2 P2 Cl1 106.12(12) . . ?
N1 P2 Cl1 106.43(13) . . ?
N7 P2 Cl1 104.74(12) . . ?
P2 N2 P3 120.14(17) . . ?
N3 P3 N2 118.32(15) . . ?
N3 P3 N8 110.65(16) . . ?
N2 P3 N8 109.46(15) . . ?
N3 P3 Cl2 106.49(12) . . ?
N2 P3 Cl2 105.92(12) . . ?
N8 P3 Cl2 105.03(12) . . ?
P3 N3 P1 121.18(18) . . ?
N6 P4 N4 118.21(19) . . ?
N6 P4 O3 107.70(18) . . ?
N4 P4 O3 110.00(18) . . ?
N6 P4 O4 107.90(17) . . ?
N4 P4 O4 108.99(18) . . ?
O3 P4 O4 102.95(13) . . ?
P4 N4 P5 122.4(2) . . ?
N5 P5 N4 118.2(2) . . ?
N5 P5 N9 108.7(6) . . ?
N4 P5 N9 114.7(5) . . ?
N5 P5 N11 98.6(5) . . ?
N4 P5 N11 112.7(5) . . ?
N9 P5 N11 101.5(9) . . ?
N5 P5 Cl5 109.2(3) . . ?
N4 P5 Cl5 106.5(2) . . ?
N9 P5 Cl5 10.6(8) . . ?
N11 P5 Cl5 111.6(6) . . ?
N5 P5 Cl3 114.4(2) . . ?
N4 P5 Cl3 106.9(2) . . ?
N9 P5 Cl3 90.7(7) . . ?
N11 P5 Cl3 16.6(5) . . ?
Cl5 P5 Cl3 99.9(2) . . ?
P5 N5 P6 119.5(3) . . ?
N6 P6 N5 119.4(2) . . ?
N6 P6 N12 106.8(6) . . ?
N5 P6 N12 108.7(6) . . ?
N6 P6 N10 111.7(4) . . ?
N5 P6 N10 106.5(6) . . ?
N12 P6 N10 102.4(11) . . ?
N6 P6 Cl4 108.5(2) . . ?
N5 P6 Cl4 103.6(2) . . ?
N12 P6 Cl4 5.4(8) . . ?
N10 P6 Cl4 106.1(7) . . ?
N6 P6 Cl6 105.8(2) . . ?
N5 P6 Cl6 114.4(3) . . ?
N12 P6 Cl6 99.8(8) . . ?
N10 P6 Cl6 7.9(6) . . ?
Cl4 P6 Cl6 104.0(3) . . ?
P4 N6 P6 120.4(2) . . ?
C1 O1 P1 115.3(2) . . ?
C2 O2 P1 115.0(2) . . ?
C3 O3 P4 117.9(2) . . ?
C4 O4 P4 117.3(2) . . ?
O1 C1 C5 111.1(3) . . ?
O2 C2 C5 110.8(3) . . ?
O3 C3 C5 111.4(3) . . ?
O4 C4 C5 109.8(3) . . ?
C3 C5 C1 109.4(3) . . ?
C3 C5 C2 107.4(3) . . ?
C1 C5 C2 110.2(3) . . ?
C3 C5 C4 109.6(3) . . ?
C1 C5 C4 111.0(3) . . ?
C2 C5 C4 109.2(3) . . ?
C6 N7 C7 113.8(3) . . ?
C6 N7 P2 117.8(2) . . ?
C7 N7 P2 116.2(3) . . ?
C9 N8 C8 115.3(3) . . ?
C9 N8 P3 120.5(2) . . ?
C8 N8 P3 118.1(3) . . ?
C11 N9 C10 113.5(11) . . ?
C11 N9 P5 126.7(11) . . ?
C10 N9 P5 119.5(10) . . ?
C12 N10 C13 120.7(14) . . ?
C12 N10 P6 111.7(11) . . ?
C13 N10 P6 119.9(9) . . ?
C15 N11 C14 118.1(11) . . ?
C15 N11 P5 111.8(9) . . ?
C14 N11 P5 115.3(10) . . ?
C17 N12 C16 114.9(12) . . ?
C17 N12 P6 121.7(11) . . ?
C16 N12 P6 119.4(11) . . ?

loop_
_geom_bond_atom_site_label_1
_geom_bond_atom_site_label_2
_geom_bond_distance
_geom_bond_site_symmetry_2
_geom_bond_publ_flag
P1 N1 1.573(3) . ?
P1 O1 1.575(2) . ?
P1 N3 1.583(3) . ?
P1 O2 1.588(2) . ?
N1 P2 1.582(3) . ?
P2 N2 1.576(3) . ?
P2 N7 1.632(3) . ?
P2 Cl1 2.0559(13) . ?
N2 P3 1.587(3) . ?
P3 N3 1.571(3) . ?
P3 N8 1.629(3) . ?
P3 Cl2 2.0740(12) . ?
P4 N6 1.565(3) . ?
P4 N4 1.576(4) . ?
P4 O3 1.577(3) . ?
P4 O4 1.577(2) . ?
N4 P5 1.577(3) . ?
P5 N5 1.569(5) . ?
P5 N9 1.689(15) . ?
P5 N11 1.717(12) . ?
P5 Cl5 1.915(5) . ?
P5 Cl3 2.016(3) . ?
N5 P6 1.590(5) . ?
P6 N6 1.587(3) . ?
P6 N12 1.722(14) . ?
P6 N10 1.722(14) . ?
P6 Cl4 1.949(5) . ?
P6 Cl6 1.983(6) . ?
O1 C1 1.451(4) . ?
O2 C2 1.453(4) . ?
O3 C3 1.448(4) . ?
O4 C4 1.455(4) . ?
C1 C5 1.532(5) . ?
C2 C5 1.530(4) . ?
C3 C5 1.528(4) . ?
C4 C5 1.528(5) . ?
N7 C6 1.460(5) . ?
N7 C7 1.473(5) . ?
N8 C9 1.454(5) . ?
N8 C8 1.453(5) . ?
N9 C11 1.435(13) . ?
N9 C10 1.510(13) . ?
N10 C12 1.438(14) . ?
N10 C13 1.442(12) . ?
N11 C15 1.386(11) . ?
N11 C14 1.465(12) . ?
N12 C17 1.447(13) . ?
N12 C16 1.476(13) . ?
